data_7030719
loop_
_publ_author_name
'Buchard, Antoine'
'Heuclin, Hadrien'
'Auffrant, Audrey'
'Le Goff, Xavier F.'
'Le Floch, Pascal'

_publ_section_title
;
 Coordination of tetradentate X2N2 (X = P, S, O) ligands to iron(II)
 metal center and catalytic application in the transfer hydrogenation
 of ketones
;
_journal_coden_ASTM DTARAF
_journal_issue 9
_journal_name_full 'Dalton Transactions'
_journal_page_first 1659
_journal_page_last 1667
_journal_paper_doi 10.1039/b816439h
_journal_year 2009
_chemical_formula_moiety C52H46Cl2FeN2P4S2,3(CH2Cl2)
_chemical_formula_sum 'C55 H52 Cl8 Fe N2 P4 S2'
_chemical_formula_weight 1268.44
_space_group_IT_number 2
_symmetry_cell_setting triclinic
_symmetry_space_group_name_Hall '-P 1'
_symmetry_space_group_name_H-M 'P -1'
_atom_sites_solution_hydrogens geom
_atom_sites_solution_primary direct
_atom_sites_solution_secondary difmap
_audit_creation_method SHELXL-97
_cell_angle_alpha 91.952(1)
_cell_angle_beta 114.158(1)
_cell_angle_gamma 103.426(1)
_cell_formula_units_Z 2
_cell_length_a 13.700(1)
_cell_length_b 15.476(1)
_cell_length_c 15.866(1)
_cell_measurement_reflns_used 3509
_cell_measurement_temperature 150.0(1)
_cell_measurement_theta_max 30.034
_cell_measurement_theta_min 0.998
_cell_volume 2953.7(3)
_computing_structure_refinement 'SHELXL-97 (Sheldrick, 1997)'
_computing_structure_solution 'SHELXS-97 (Sheldrick, 1990)'
_diffrn_ambient_temperature 150.0(1)
_diffrn_measured_fraction_theta_full 0.997
_diffrn_measured_fraction_theta_max 0.997
_diffrn_measurement_device_type KappaCCD
_diffrn_measurement_method 'phi and omega scans'
_diffrn_radiation_monochromator graphite
_diffrn_radiation_source 'fine-focus sealed tube'
_diffrn_radiation_type MoK\a
_diffrn_radiation_wavelength 0.71069
_diffrn_reflns_av_R_equivalents 0.0285
_diffrn_reflns_av_sigmaI/netI 0.0532
_diffrn_reflns_limit_h_max 19
_diffrn_reflns_limit_h_min -19
_diffrn_reflns_limit_k_max 21
_diffrn_reflns_limit_k_min -21
_diffrn_reflns_limit_l_max 22
_diffrn_reflns_limit_l_min -22
_diffrn_reflns_number 39926
_diffrn_reflns_theta_full 30.03
_diffrn_reflns_theta_max 30.03
_diffrn_reflns_theta_min 2.74
_exptl_absorpt_coefficient_mu 0.834
_exptl_absorpt_correction_T_max 0.9212
_exptl_absorpt_correction_T_min 0.7879
_exptl_absorpt_correction_type multi-scan
_exptl_absorpt_process_details 'Denzo/Scalepack (Otwinowski & Minor, 1996)'
_exptl_crystal_colour 'Pale Yellow'
_exptl_crystal_density_diffrn 1.426
_exptl_crystal_density_method 'not measured'
_exptl_crystal_description Block
_exptl_crystal_F_000 1300
_exptl_crystal_size_max 0.30
_exptl_crystal_size_mid 0.20
_exptl_crystal_size_min 0.10
_refine_diff_density_max 1.451
_refine_diff_density_min -0.917
_refine_diff_density_rms 0.085
_refine_ls_extinction_method none
_refine_ls_goodness_of_fit_ref 1.066
_refine_ls_hydrogen_treatment constr
_refine_ls_matrix_type full
_refine_ls_number_parameters 649
_refine_ls_number_reflns 17238
_refine_ls_number_restraints 0
_refine_ls_restrained_S_all 1.066
_refine_ls_R_factor_all 0.0745
_refine_ls_R_factor_gt 0.0486
_refine_ls_shift/su_max 0.001
_refine_ls_shift/su_mean 0.000
_refine_ls_structure_factor_coef Fsqd
_refine_ls_weighting_details 'calc w=1/[\s^2^(Fo^2^)+(0.0623P)^2^+2.2673P] where P=(Fo^2^+2Fc^2^)/3'
_refine_ls_weighting_scheme calc
_refine_ls_wR_factor_gt 0.1275
_refine_ls_wR_factor_ref 0.1422
_reflns_number_gt 12502
_reflns_number_total 17238
_reflns_threshold_expression >2sigma(I)
_cod_duplicate_entry 7000606
_cod_data_source_file b816439h.txt
_cod_data_source_block ab651
_cod_depositor_comments
;
The following automatic conversions were performed:

'_symmetry_cell_setting' value 'Triclinic' changed to 'triclinic'
according to
/usr/data/users/saulius/automatic-downloads/retrospective/RSC/lib/dictionaries/cif_core.dic
dictionary named 'cif_core.dic' version 2.4.2 from 2011-04-26.

Automatic conversion script
Id: cif_fix_values 2281 2013-09-26 08:29:07Z andrius 
;
_cod_original_sg_symbol_H-M 'P-1 '
_cod_database_code 7030719

loop_
_symmetry_equiv_pos_as_xyz
'x, y, z'
'-x, -y, -z'

loop_
_atom_site_label
_atom_site_type_symbol
_atom_site_fract_x
_atom_site_fract_y
_atom_site_fract_z
_atom_site_U_iso_or_equiv
_atom_site_adp_type
_atom_site_occupancy
_atom_site_symmetry_multiplicity
_atom_site_calc_flag
_atom_site_refinement_flags
Fe1 Fe 0.78527(3) 0.21892(2) 0.48239(2) 0.02053(8) Uani 1 1 d .
Cl1 Cl 0.65992(5) 0.16286(4) 0.54306(5) 0.02986(14) Uani 1 1 d .
Cl2 Cl 0.80695(5) 0.36456(4) 0.45137(4) 0.02697(13) Uani 1 1 d .
S1 S 1.16390(6) 0.36352(5) 0.89537(5) 0.03402(16) Uani 1 1 d .
S2 S 0.38812(5) 0.08801(4) 0.08051(4) 0.02752(14) Uani 1 1 d .
P1 P 1.01624(5) 0.21840(4) 0.65533(4) 0.02025(12) Uani 1 1 d .
P2 P 0.67552(5) 0.11617(4) 0.27019(4) 0.02019(12) Uani 1 1 d .
P3 P 1.00413(5) 0.30979(4) 0.83063(4) 0.02497(14) Uani 1 1 d .
P4 P 0.47617(5) 0.20091(4) 0.16315(4) 0.02125(13) Uani 1 1 d .
N1 N 0.92847(16) 0.18460(14) 0.54890(13) 0.0226(4) Uani 1 1 d .
N2 N 0.77076(16) 0.13632(13) 0.37418(14) 0.0230(4) Uani 1 1 d .
C1 C 0.9564(2) 0.13401(17) 0.48522(17) 0.0247(5) Uani 1 1 d .
H1A H 1.0004 0.0935 0.5192 0.030 Uiso 1 1 calc R
H1B H 1.0014 0.1761 0.4608 0.030 Uiso 1 1 calc R
C2 C 0.8489(2) 0.07954(17) 0.40493(17) 0.0251(5) Uani 1 1 d .
H2A H 0.8641 0.0602 0.3525 0.030 Uiso 1 1 calc R
H2B H 0.8160 0.0253 0.4256 0.030 Uiso 1 1 calc R
C3 C 1.14797(19) 0.29090(16) 0.67111(16) 0.0227(5) Uani 1 1 d .
C4 C 1.1606(2) 0.38323(18) 0.66817(19) 0.0308(6) Uani 1 1 d .
H4 H 1.1012 0.4079 0.6624 0.037 Uiso 1 1 calc R
C5 C 1.2586(2) 0.43847(19) 0.6736(2) 0.0358(6) Uani 1 1 d .
H5 H 1.2666 0.5009 0.6718 0.043 Uiso 1 1 calc R
C6 C 1.3449(2) 0.4028(2) 0.6818(2) 0.0370(6) Uani 1 1 d .
H6 H 1.4127 0.4409 0.6865 0.044 Uiso 1 1 calc R
C7 C 1.3329(2) 0.3116(2) 0.6831(2) 0.0379(7) Uani 1 1 d .
H7 H 1.3921 0.2871 0.6877 0.045 Uiso 1 1 calc R
C8 C 1.2347(2) 0.25571(18) 0.67772(19) 0.0294(5) Uani 1 1 d .
H8 H 1.2269 0.1932 0.6786 0.035 Uiso 1 1 calc R
C9 C 1.04274(19) 0.12514(16) 0.71847(16) 0.0222(5) Uani 1 1 d .
C10 C 0.9626(2) 0.04295(17) 0.68148(18) 0.0278(5) Uani 1 1 d .
H10 H 0.8991 0.0374 0.6243 0.033 Uiso 1 1 calc R
C11 C 0.9756(2) -0.03109(19) 0.7283(2) 0.0344(6) Uani 1 1 d .
H11 H 0.9216 -0.0874 0.7028 0.041 Uiso 1 1 calc R
C12 C 1.0676(2) -0.0220(2) 0.8122(2) 0.0340(6) Uani 1 1 d .
H12 H 1.0763 -0.0722 0.8445 0.041 Uiso 1 1 calc R
C13 C 1.1467(2) 0.0593(2) 0.84936(19) 0.0322(6) Uani 1 1 d .
H13 H 1.2093 0.0648 0.9073 0.039 Uiso 1 1 calc R
C14 C 1.1355(2) 0.13310(18) 0.80271(17) 0.0274(5) Uani 1 1 d .
H14 H 1.1908 0.1888 0.8280 0.033 Uiso 1 1 calc R
C15 C 0.9498(2) 0.28120(17) 0.70360(16) 0.0239(5) Uani 1 1 d .
H15 H 0.8870 0.2993 0.6632 0.029 Uiso 1 1 calc R
C16 C 0.9557(2) 0.20786(17) 0.87176(17) 0.0248(5) Uani 1 1 d .
C17 C 1.0236(2) 0.19316(18) 0.96023(18) 0.0281(5) Uani 1 1 d .
H17 H 1.0943 0.2343 0.9957 0.034 Uiso 1 1 calc R
C18 C 0.9876(2) 0.11791(19) 0.99670(19) 0.0317(6) Uani 1 1 d .
H18 H 1.0343 0.1076 1.0568 0.038 Uiso 1 1 calc R
C19 C 0.8843(2) 0.05814(18) 0.9458(2) 0.0320(6) Uani 1 1 d .
H19 H 0.8599 0.0075 0.9713 0.038 Uiso 1 1 calc R
C20 C 0.8166(2) 0.07222(18) 0.85762(19) 0.0324(6) Uani 1 1 d .
H20 H 0.7456 0.0312 0.8228 0.039 Uiso 1 1 calc R
C21 C 0.8525(2) 0.14664(18) 0.81994(18) 0.0300(6) Uani 1 1 d .
H21 H 0.8066 0.1556 0.7589 0.036 Uiso 1 1 calc R
C22 C 0.9245(3) 0.38468(19) 0.8422(2) 0.0356(6) Uani 1 1 d .
C23 C 0.9779(3) 0.4741(2) 0.8773(3) 0.0526(9) Uani 1 1 d .
H23 H 1.0552 0.4959 0.8941 0.063 Uiso 1 1 calc R
C24 C 0.9194(4) 0.5326(3) 0.8882(3) 0.0647(11) Uani 1 1 d .
H24 H 0.9566 0.5943 0.9107 0.078 Uiso 1 1 calc R
C25 C 0.8094(4) 0.5020(3) 0.8669(3) 0.0694(12) Uani 1 1 d .
H25 H 0.7708 0.5410 0.8789 0.083 Uiso 1 1 calc R
C26 C 0.7557(5) 0.4154(3) 0.8285(6) 0.129(3) Uani 1 1 d .
H26 H 0.6779 0.3945 0.8097 0.155 Uiso 1 1 calc R
C27 C 0.8127(4) 0.3569(3) 0.8163(5) 0.106(2) Uani 1 1 d .
H27 H 0.7735 0.2962 0.7894 0.127 Uiso 1 1 calc R
C28 C 0.72858(19) 0.14680(16) 0.18509(17) 0.0227(5) Uani 1 1 d .
C29 C 0.8323(2) 0.20919(17) 0.21907(19) 0.0286(5) Uani 1 1 d .
H29 H 0.8738 0.2284 0.2843 0.034 Uiso 1 1 calc R
C30 C 0.8753(2) 0.24347(19) 0.1577(2) 0.0353(6) Uani 1 1 d .
H30 H 0.9456 0.2867 0.1809 0.042 Uiso 1 1 calc R
C31 C 0.8157(3) 0.2145(2) 0.0628(2) 0.0367(6) Uani 1 1 d .
H31 H 0.8451 0.2381 0.0210 0.044 Uiso 1 1 calc R
C32 C 0.7134(2) 0.1514(2) 0.02843(19) 0.0342(6) Uani 1 1 d .
H32 H 0.6738 0.1307 -0.0367 0.041 Uiso 1 1 calc R
C33 C 0.6685(2) 0.11810(18) 0.08902(18) 0.0278(5) Uani 1 1 d .
H33 H 0.5973 0.0761 0.0652 0.033 Uiso 1 1 calc R
C34 C 0.59306(19) 0.00087(16) 0.23992(16) 0.0224(5) Uani 1 1 d .
C35 C 0.6005(2) -0.06190(18) 0.1802(2) 0.0316(6) Uani 1 1 d .
H35 H 0.6467 -0.0440 0.1493 0.038 Uiso 1 1 calc R
C36 C 0.5402(3) -0.15125(19) 0.1655(2) 0.0412(7) Uani 1 1 d .
H36 H 0.5446 -0.1941 0.1238 0.049 Uiso 1 1 calc R
C37 C 0.4740(2) -0.17772(19) 0.2114(2) 0.0399(7) Uani 1 1 d .
H37 H 0.4327 -0.2387 0.2009 0.048 Uiso 1 1 calc R
C38 C 0.4677(2) -0.1161(2) 0.2725(2) 0.0376(7) Uani 1 1 d .
H38 H 0.4225 -0.1346 0.3042 0.045 Uiso 1 1 calc R
C39 C 0.5275(2) -0.02692(19) 0.2873(2) 0.0329(6) Uani 1 1 d .
H39 H 0.5239 0.0154 0.3300 0.039 Uiso 1 1 calc R
C40 C 0.58899(19) 0.18840(16) 0.27107(16) 0.0237(5) Uani 1 1 d .
H40 H 0.6024 0.2204 0.3286 0.028 Uiso 1 1 calc R
C41 C 0.5329(2) 0.28750(16) 0.10916(18) 0.0254(5) Uani 1 1 d .
C42 C 0.4584(3) 0.30401(19) 0.0240(2) 0.0369(6) Uani 1 1 d .
H42 H 0.3834 0.2685 -0.0038 0.044 Uiso 1 1 calc R
C43 C 0.4934(3) 0.3721(2) -0.0203(2) 0.0488(8) Uani 1 1 d .
H43 H 0.4423 0.3835 -0.0779 0.059 Uiso 1 1 calc R
C44 C 0.6032(3) 0.4235(2) 0.0198(3) 0.0507(9) Uani 1 1 d .
H44 H 0.6275 0.4695 -0.0109 0.061 Uiso 1 1 calc R
C45 C 0.6774(3) 0.4078(2) 0.1044(3) 0.0520(9) Uani 1 1 d .
H45 H 0.7524 0.4433 0.1317 0.062 Uiso 1 1 calc R
C46 C 0.6426(2) 0.34008(18) 0.1498(2) 0.0379(7) Uani 1 1 d .
H46 H 0.6935 0.3299 0.2083 0.045 Uiso 1 1 calc R
C47 C 0.3986(2) 0.25447(17) 0.20776(17) 0.0255(5) Uani 1 1 d .
C48 C 0.2859(2) 0.2169(2) 0.1802(2) 0.0343(6) Uani 1 1 d .
H48 H 0.2485 0.1625 0.1378 0.041 Uiso 1 1 calc R
C49 C 0.2282(2) 0.2589(2) 0.2146(2) 0.0425(7) Uani 1 1 d .
H49 H 0.1511 0.2330 0.1957 0.051 Uiso 1 1 calc R
C50 C 0.2811(3) 0.3376(2) 0.2758(2) 0.0430(7) Uani 1 1 d .
H50 H 0.2407 0.3660 0.2991 0.052 Uiso 1 1 calc R
C51 C 0.3937(3) 0.3754(2) 0.3035(3) 0.0526(9) Uani 1 1 d .
H51 H 0.4306 0.4296 0.3462 0.063 Uiso 1 1 calc R
C52 C 0.4523(3) 0.3346(2) 0.2695(2) 0.0444(8) Uani 1 1 d .
H52 H 0.5293 0.3612 0.2882 0.053 Uiso 1 1 calc R
Cl3 Cl 0.27542(7) 0.13624(6) 0.50123(7) 0.0569(2) Uani 1 1 d .
Cl4 Cl 0.34433(9) 0.08818(11) 0.36002(7) 0.0825(4) Uani 1 1 d .
C53 C 0.3667(3) 0.0877(3) 0.4758(2) 0.0512(8) Uani 1 1 d .
H53A H 0.4444 0.1215 0.5168 0.061 Uiso 1 1 calc R
H53B H 0.3562 0.0251 0.4893 0.061 Uiso 1 1 calc R
Cl5 Cl 0.64332(8) 0.48738(6) 0.52359(8) 0.0558(2) Uani 1 1 d .
Cl6 Cl 0.51554(14) 0.34163(9) 0.57814(14) 0.1165(6) Uani 1 1 d .
C54 C 0.6280(5) 0.3797(3) 0.5507(5) 0.114(2) Uani 1 1 d .
H54A H 0.6970 0.3772 0.6044 0.136 Uiso 1 1 calc R
H54B H 0.6183 0.3386 0.4969 0.136 Uiso 1 1 calc R
Cl7 Cl 0.12392(7) 0.32211(5) 0.41747(6) 0.0481(2) Uani 1 1 d .
Cl8 Cl 0.02475(12) 0.45750(7) 0.32198(7) 0.0823(4) Uani 1 1 d .
C55 C 0.0691(3) 0.4119(2) 0.4274(2) 0.0429(7) Uani 1 1 d .
H55A H 0.1265 0.4590 0.4785 0.051 Uiso 1 1 calc R
H55B H 0.0055 0.3905 0.4431 0.051 Uiso 1 1 calc R

loop_
_atom_site_aniso_label
_atom_site_aniso_U_11
_atom_site_aniso_U_22
_atom_site_aniso_U_33
_atom_site_aniso_U_23
_atom_site_aniso_U_13
_atom_site_aniso_U_12
Fe1 0.01937(16) 0.02364(17) 0.01785(16) 0.00242(12) 0.00668(13) 0.00701(13)
Cl1 0.0242(3) 0.0367(3) 0.0330(3) 0.0062(3) 0.0176(2) 0.0060(2)
Cl2 0.0290(3) 0.0185(3) 0.0339(3) 0.0033(2) 0.0136(2) 0.0072(2)
S1 0.0298(3) 0.0346(4) 0.0267(3) 0.0006(3) 0.0089(3) -0.0046(3)
S2 0.0236(3) 0.0246(3) 0.0251(3) -0.0018(2) 0.0042(2) 0.0023(2)
P1 0.0189(3) 0.0229(3) 0.0174(3) 0.0046(2) 0.0058(2) 0.0062(2)
P2 0.0198(3) 0.0217(3) 0.0176(3) 0.0007(2) 0.0066(2) 0.0058(2)
P3 0.0278(3) 0.0245(3) 0.0207(3) 0.0019(2) 0.0106(2) 0.0035(2)
P4 0.0180(3) 0.0218(3) 0.0206(3) 0.0008(2) 0.0056(2) 0.0046(2)
N1 0.0203(9) 0.0293(10) 0.0174(9) 0.0029(8) 0.0054(7) 0.0103(8)
N2 0.0226(10) 0.0249(10) 0.0193(10) 0.0005(8) 0.0054(8) 0.0097(8)
C1 0.0224(11) 0.0298(12) 0.0221(11) 0.0024(9) 0.0078(9) 0.0107(9)
C2 0.0255(12) 0.0271(12) 0.0222(12) 0.0024(9) 0.0076(9) 0.0112(10)
C3 0.0226(11) 0.0247(12) 0.0202(11) 0.0053(9) 0.0087(9) 0.0055(9)
C4 0.0302(13) 0.0298(13) 0.0372(15) 0.0110(11) 0.0170(11) 0.0112(11)
C5 0.0399(15) 0.0256(13) 0.0435(17) 0.0076(11) 0.0228(13) 0.0024(11)
C6 0.0289(13) 0.0395(16) 0.0411(16) 0.0103(12) 0.0177(12) 0.0007(12)
C7 0.0294(14) 0.0439(17) 0.0472(18) 0.0155(13) 0.0212(13) 0.0121(12)
C8 0.0285(13) 0.0279(13) 0.0355(14) 0.0095(11) 0.0168(11) 0.0082(10)
C9 0.0203(11) 0.0270(12) 0.0206(11) 0.0074(9) 0.0089(9) 0.0082(9)
C10 0.0254(12) 0.0286(13) 0.0273(13) 0.0078(10) 0.0092(10) 0.0066(10)
C11 0.0382(15) 0.0275(13) 0.0416(16) 0.0111(11) 0.0213(13) 0.0078(11)
C12 0.0441(16) 0.0386(15) 0.0345(15) 0.0195(12) 0.0243(13) 0.0225(13)
C13 0.0326(13) 0.0462(16) 0.0247(13) 0.0153(11) 0.0118(11) 0.0227(12)
C14 0.0226(12) 0.0355(14) 0.0234(12) 0.0066(10) 0.0080(10) 0.0100(10)
C15 0.0232(11) 0.0300(12) 0.0186(11) 0.0057(9) 0.0073(9) 0.0102(9)
C16 0.0270(12) 0.0264(12) 0.0228(12) 0.0043(9) 0.0134(10) 0.0056(10)
C17 0.0260(12) 0.0352(14) 0.0242(12) 0.0063(10) 0.0121(10) 0.0071(10)
C18 0.0323(13) 0.0396(15) 0.0284(13) 0.0128(11) 0.0153(11) 0.0139(11)
C19 0.0355(14) 0.0306(13) 0.0364(15) 0.0098(11) 0.0217(12) 0.0082(11)
C20 0.0316(14) 0.0314(14) 0.0303(14) 0.0014(11) 0.0141(11) 0.0002(11)
C21 0.0316(13) 0.0306(13) 0.0223(12) 0.0038(10) 0.0091(10) 0.0029(11)
C22 0.0497(17) 0.0325(14) 0.0320(14) 0.0057(11) 0.0227(13) 0.0149(12)
C23 0.070(2) 0.0365(17) 0.053(2) 0.0006(15) 0.0278(18) 0.0160(16)
C24 0.102(3) 0.0389(19) 0.065(3) 0.0056(17) 0.040(2) 0.032(2)
C25 0.104(4) 0.054(2) 0.093(3) 0.024(2) 0.071(3) 0.045(2)
C26 0.079(3) 0.054(3) 0.287(10) 0.003(4) 0.109(5) 0.024(3)
C27 0.063(3) 0.038(2) 0.232(7) -0.015(3) 0.082(4) 0.0095(19)
C28 0.0246(11) 0.0233(11) 0.0223(11) 0.0027(9) 0.0110(9) 0.0082(9)
C29 0.0290(13) 0.0267(12) 0.0291(13) 0.0007(10) 0.0131(11) 0.0050(10)
C30 0.0364(15) 0.0286(14) 0.0456(17) 0.0055(12) 0.0240(13) 0.0052(11)
C31 0.0486(17) 0.0367(15) 0.0406(16) 0.0149(12) 0.0306(14) 0.0174(13)
C32 0.0416(15) 0.0442(16) 0.0230(13) 0.0084(11) 0.0160(11) 0.0182(13)
C33 0.0263(12) 0.0341(14) 0.0234(12) 0.0033(10) 0.0104(10) 0.0095(10)
C34 0.0207(11) 0.0237(11) 0.0206(11) 0.0032(9) 0.0066(9) 0.0059(9)
C35 0.0321(13) 0.0262(13) 0.0369(15) 0.0011(11) 0.0156(12) 0.0075(10)
C36 0.0432(17) 0.0275(14) 0.0488(18) -0.0038(12) 0.0169(14) 0.0088(12)
C37 0.0319(14) 0.0259(14) 0.0508(18) 0.0093(12) 0.0097(13) 0.0020(11)
C38 0.0319(14) 0.0373(15) 0.0419(16) 0.0145(12) 0.0163(12) 0.0039(12)
C39 0.0331(14) 0.0347(14) 0.0329(14) 0.0061(11) 0.0165(12) 0.0085(11)
C40 0.0240(11) 0.0267(12) 0.0172(11) -0.0011(9) 0.0045(9) 0.0097(9)
C41 0.0297(12) 0.0205(11) 0.0290(13) 0.0018(9) 0.0149(10) 0.0079(9)
C42 0.0444(16) 0.0326(14) 0.0280(14) 0.0043(11) 0.0111(12) 0.0080(12)
C43 0.078(2) 0.0365(16) 0.0353(17) 0.0135(13) 0.0252(17) 0.0186(16)
C44 0.074(2) 0.0321(16) 0.062(2) 0.0170(15) 0.045(2) 0.0122(16)
C45 0.0459(18) 0.0329(16) 0.084(3) 0.0195(17) 0.0356(19) 0.0077(14)
C46 0.0316(14) 0.0276(14) 0.0549(19) 0.0117(12) 0.0189(13) 0.0075(11)
C47 0.0232(11) 0.0287(12) 0.0249(12) 0.0040(9) 0.0096(10) 0.0091(10)
C48 0.0250(13) 0.0393(15) 0.0368(15) 0.0014(12) 0.0122(11) 0.0080(11)
C49 0.0271(14) 0.0550(19) 0.0490(19) 0.0054(15) 0.0186(13) 0.0134(13)
C50 0.0428(17) 0.0511(19) 0.0490(19) 0.0065(15) 0.0277(15) 0.0229(14)
C51 0.0475(19) 0.0476(19) 0.065(2) -0.0162(16) 0.0302(17) 0.0095(15)
C52 0.0322(15) 0.0420(17) 0.057(2) -0.0101(14) 0.0216(14) 0.0054(13)
Cl3 0.0495(5) 0.0585(5) 0.0628(6) -0.0095(4) 0.0290(4) 0.0077(4)
Cl4 0.0595(6) 0.1545(12) 0.0400(5) 0.0117(6) 0.0227(5) 0.0382(7)
C53 0.0448(18) 0.067(2) 0.0434(19) 0.0130(16) 0.0196(15) 0.0168(17)
Cl5 0.0545(5) 0.0384(4) 0.0866(7) 0.0011(4) 0.0441(5) 0.0094(4)
Cl6 0.1465(13) 0.0678(7) 0.2257(19) 0.0427(9) 0.1629(15) 0.0348(8)
C54 0.150(5) 0.076(3) 0.225(7) 0.075(4) 0.166(6) 0.059(3)
Cl7 0.0548(5) 0.0363(4) 0.0600(5) 0.0108(3) 0.0320(4) 0.0106(3)
Cl8 0.1336(11) 0.0548(6) 0.0418(5) 0.0033(4) 0.0114(6) 0.0448(6)
C55 0.0445(17) 0.0436(17) 0.0404(17) 0.0024(13) 0.0192(14) 0.0107(14)

loop_
_atom_type_symbol
_atom_type_description
_atom_type_scat_dispersion_real
_atom_type_scat_dispersion_imag
_atom_type_scat_source
C C 0.0033 0.0016 'International Tables Vol C Tables 4.2.6.8 and 6.1.1.4'
H H 0.0000 0.0000 'International Tables Vol C Tables 4.2.6.8 and 6.1.1.4'
Cl Cl 0.1484 0.1585 'International Tables Vol C Tables 4.2.6.8 and 6.1.1.4'
Fe Fe 0.3463 0.8444 'International Tables Vol C Tables 4.2.6.8 and 6.1.1.4'
N N 0.0061 0.0033 'International Tables Vol C Tables 4.2.6.8 and 6.1.1.4'
P P 0.1023 0.0942 'International Tables Vol C Tables 4.2.6.8 and 6.1.1.4'
S S 0.1246 0.1234 'International Tables Vol C Tables 4.2.6.8 and 6.1.1.4'

loop_
_geom_angle_atom_site_label_1
_geom_angle_atom_site_label_2
_geom_angle_atom_site_label_3
_geom_angle
N1 Fe1 N2 82.74(8)
N1 Fe1 Cl2 114.79(6)
N2 Fe1 Cl2 110.46(6)
N1 Fe1 Cl1 111.26(6)
N2 Fe1 Cl1 113.88(6)
Cl2 Fe1 Cl1 118.42(3)
N1 P1 C3 114.77(11)
N1 P1 C9 111.38(11)
C3 P1 C9 108.00(11)
N1 P1 C15 104.56(11)
C3 P1 C15 108.56(12)
C9 P1 C15 109.42(11)
N2 P2 C34 112.00(11)
N2 P2 C28 112.69(11)
C34 P2 C28 110.65(11)
N2 P2 C40 104.00(11)
C34 P2 C40 109.07(11)
C28 P2 C40 108.10(11)
C16 P3 C22 105.47(13)
C16 P3 C15 105.87(11)
C22 P3 C15 102.89(13)
C16 P3 S1 113.92(9)
C22 P3 S1 112.70(10)
C15 P3 S1 114.94(8)
C41 P4 C47 103.13(12)
C41 P4 C40 108.60(12)
C47 P4 C40 101.84(11)
C41 P4 S2 114.50(9)
C47 P4 S2 113.90(8)
C40 P4 S2 113.63(8)
C1 N1 P1 120.19(16)
C1 N1 Fe1 112.91(14)
P1 N1 Fe1 126.28(12)
C2 N2 P2 119.94(16)
C2 N2 Fe1 111.83(14)
P2 N2 Fe1 127.30(12)
N1 C1 C2 108.63(19)
N1 C1 H1A 110.0
C2 C1 H1A 110.0
N1 C1 H1B 110.0
C2 C1 H1B 110.0
H1A C1 H1B 108.3
N2 C2 C1 108.6(2)
N2 C2 H2A 110.0
C1 C2 H2A 110.0
N2 C2 H2B 110.0
C1 C2 H2B 110.0
H2A C2 H2B 108.3
C8 C3 C4 118.9(2)
C8 C3 P1 120.81(19)
C4 C3 P1 120.03(19)
C5 C4 C3 120.6(3)
C5 C4 H4 119.7
C3 C4 H4 119.7
C6 C5 C4 119.8(3)
C6 C5 H5 120.1
C4 C5 H5 120.1
C5 C6 C7 120.2(3)
C5 C6 H6 119.9
C7 C6 H6 119.9
C6 C7 C8 120.3(3)
C6 C7 H7 119.9
C8 C7 H7 119.9
C3 C8 C7 120.2(3)
C3 C8 H8 119.9
C7 C8 H8 119.9
C10 C9 C14 119.7(2)
C10 C9 P1 116.96(18)
C14 C9 P1 123.23(19)
C11 C10 C9 120.1(2)
C11 C10 H10 120.0
C9 C10 H10 120.0
C12 C11 C10 119.5(3)
C12 C11 H11 120.2
C10 C11 H11 120.2
C13 C12 C11 120.6(2)
C13 C12 H12 119.7
C11 C12 H12 119.7
C12 C13 C14 120.4(2)
C12 C13 H13 119.8
C14 C13 H13 119.8
C13 C14 C9 119.7(2)
C13 C14 H14 120.2
C9 C14 H14 120.2
P1 C15 P3 119.91(13)
P1 C15 H15 120.0
P3 C15 H15 120.0
C17 C16 C21 119.6(2)
C17 C16 P3 117.74(18)
C21 C16 P3 122.60(19)
C16 C17 C18 119.8(2)
C16 C17 H17 120.1
C18 C17 H17 120.1
C19 C18 C17 120.4(2)
C19 C18 H18 119.8
C17 C18 H18 119.8
C18 C19 C20 120.0(2)
C18 C19 H19 120.0
C20 C19 H19 120.0
C19 C20 C21 120.0(2)
C19 C20 H20 120.0
C21 C20 H20 120.0
C16 C21 C20 120.1(2)
C16 C21 H21 120.0
C20 C21 H21 120.0
C27 C22 C23 117.8(3)
C27 C22 P3 122.9(3)
C23 C22 P3 119.2(3)
C22 C23 C24 120.4(4)
C22 C23 H23 119.8
C24 C23 H23 119.8
C25 C24 C23 120.5(4)
C25 C24 H24 119.7
C23 C24 H24 119.7
C26 C25 C24 119.1(4)
C26 C25 H25 120.4
C24 C25 H25 120.4
C25 C26 C27 120.7(5)
C25 C26 H26 119.6
C27 C26 H26 119.6
C22 C27 C26 121.2(4)
C22 C27 H27 119.4
C26 C27 H27 119.4
C29 C28 C33 119.6(2)
C29 C28 P2 116.02(18)
C33 C28 P2 124.12(18)
C30 C29 C28 120.2(3)
C30 C29 H29 119.9
C28 C29 H29 119.9
C31 C30 C29 119.9(3)
C31 C30 H30 120.1
C29 C30 H30 120.1
C30 C31 C32 120.4(2)
C30 C31 H31 119.8
C32 C31 H31 119.8
C31 C32 C33 120.2(3)
C31 C32 H32 119.9
C33 C32 H32 119.9
C32 C33 C28 119.7(2)
C32 C33 H33 120.2
C28 C33 H33 120.2
C35 C34 C39 119.3(2)
C35 C34 P2 123.31(19)
C39 C34 P2 117.04(19)
C34 C35 C36 120.1(3)
C34 C35 H35 120.0
C36 C35 H35 120.0
C37 C36 C35 120.1(3)
C37 C36 H36 119.9
C35 C36 H36 119.9
C38 C37 C36 120.3(3)
C38 C37 H37 119.8
C36 C37 H37 119.8
C37 C38 C39 119.8(3)
C37 C38 H38 120.1
C39 C38 H38 120.1
C38 C39 C34 120.4(3)
C38 C39 H39 119.8
C34 C39 H39 119.8
P2 C40 P4 121.28(13)
P2 C40 H40 119.4
P4 C40 H40 119.4
C46 C41 C42 119.7(2)
C46 C41 P4 124.0(2)
C42 C41 P4 116.3(2)
C43 C42 C41 120.2(3)
C43 C42 H42 119.9
C41 C42 H42 119.9
C42 C43 C44 119.9(3)
C42 C43 H43 120.0
C44 C43 H43 120.0
C45 C44 C43 120.1(3)
C45 C44 H44 119.9
C43 C44 H44 119.9
C44 C45 C46 120.3(3)
C44 C45 H45 119.8
C46 C45 H45 119.8
C41 C46 C45 119.7(3)
C41 C46 H46 120.1
C45 C46 H46 120.1
C48 C47 C52 119.5(3)
C48 C47 P4 120.7(2)
C52 C47 P4 119.8(2)
C49 C48 C47 119.8(3)
C49 C48 H48 120.1
C47 C48 H48 120.1
C50 C49 C48 120.7(3)
C50 C49 H49 119.6
C48 C49 H49 119.6
C49 C50 C51 119.6(3)
C49 C50 H50 120.2
C51 C50 H50 120.2
C52 C51 C50 120.4(3)
C52 C51 H51 119.8
C50 C51 H51 119.8
C51 C52 C47 119.9(3)
C51 C52 H52 120.0
C47 C52 H52 120.0
Cl4 C53 Cl3 111.8(2)
Cl4 C53 H53A 109.3
Cl3 C53 H53A 109.3
Cl4 C53 H53B 109.3
Cl3 C53 H53B 109.3
H53A C53 H53B 107.9
Cl5 C54 Cl6 113.6(3)
Cl5 C54 H54A 108.8
Cl6 C54 H54A 108.8
Cl5 C54 H54B 108.8
Cl6 C54 H54B 108.8
H54A C54 H54B 107.7
Cl7 C55 Cl8 110.68(18)
Cl7 C55 H55A 109.5
Cl8 C55 H55A 109.5
Cl7 C55 H55B 109.5
Cl8 C55 H55B 109.5
H55A C55 H55B 108.1

loop_
_geom_bond_atom_site_label_1
_geom_bond_atom_site_label_2
_geom_bond_distance
Fe1 N1 2.018(2)
Fe1 N2 2.019(2)
Fe1 Cl2 2.3010(7)
Fe1 Cl1 2.3122(7)
S1 P3 1.9478(9)
S2 P4 1.9487(8)
P1 N1 1.599(2)
P1 C3 1.803(2)
P1 C9 1.806(2)
P1 C15 1.814(3)
P2 N2 1.592(2)
P2 C34 1.803(2)
P2 C28 1.806(2)
P2 C40 1.812(3)
P3 C16 1.815(2)
P3 C22 1.818(3)
P3 C15 1.836(2)
P4 C41 1.809(3)
P4 C47 1.817(3)
P4 C40 1.831(2)
N1 C1 1.477(3)
N2 C2 1.482(3)
C1 C2 1.522(3)
C1 H1A 0.9900
C1 H1B 0.9900
C2 H2A 0.9900
C2 H2B 0.9900
C3 C8 1.386(4)
C3 C4 1.404(4)
C4 C5 1.381(4)
C4 H4 0.9500
C5 C6 1.379(4)
C5 H5 0.9500
C6 C7 1.384(4)
C6 H6 0.9500
C7 C8 1.387(4)
C7 H7 0.9500
C8 H8 0.9500
C9 C10 1.393(3)
C9 C14 1.394(3)
C10 C11 1.393(4)
C10 H10 0.9500
C11 C12 1.383(4)
C11 H11 0.9500
C12 C13 1.378(4)
C12 H12 0.9500
C13 C14 1.386(4)
C13 H13 0.9500
C14 H14 0.9500
C15 H15 0.9500
C16 C17 1.393(4)
C16 C21 1.395(3)
C17 C18 1.395(4)
C17 H17 0.9500
C18 C19 1.385(4)
C18 H18 0.9500
C19 C20 1.385(4)
C19 H19 0.9500
C20 C21 1.397(4)
C20 H20 0.9500
C21 H21 0.9500
C22 C27 1.366(5)
C22 C23 1.380(4)
C23 C24 1.388(5)
C23 H23 0.9500
C24 C25 1.361(6)
C24 H24 0.9500
C25 C26 1.353(7)
C25 H25 0.9500
C26 C27 1.382(6)
C26 H26 0.9500
C27 H27 0.9500
C28 C29 1.394(3)
C28 C33 1.398(3)
C29 C30 1.392(4)
C29 H29 0.9500
C30 C31 1.382(4)
C30 H30 0.9500
C31 C32 1.385(4)
C31 H31 0.9500
C32 C33 1.393(4)
C32 H32 0.9500
C33 H33 0.9500
C34 C35 1.383(4)
C34 C39 1.397(3)
C35 C36 1.392(4)
C35 H35 0.9500
C36 C37 1.381(5)
C36 H36 0.9500
C37 C38 1.378(5)
C37 H37 0.9500
C38 C39 1.388(4)
C38 H38 0.9500
C39 H39 0.9500
C40 H40 0.9500
C41 C46 1.392(4)
C41 C42 1.397(4)
C42 C43 1.387(4)
C42 H42 0.9500
C43 C44 1.388(5)
C43 H43 0.9500
C44 C45 1.384(5)
C44 H44 0.9500
C45 C46 1.394(4)
C45 H45 0.9500
C46 H46 0.9500
C47 C48 1.387(3)
C47 C52 1.395(4)
C48 C49 1.384(4)
C48 H48 0.9500
C49 C50 1.373(5)
C49 H49 0.9500
C50 C51 1.387(5)
C50 H50 0.9500
C51 C52 1.379(4)
C51 H51 0.9500
C52 H52 0.9500
Cl3 C53 1.766(4)
Cl4 C53 1.735(4)
C53 H53A 0.9900
C53 H53B 0.9900
Cl5 C54 1.723(4)
Cl6 C54 1.749(4)
C54 H54A 0.9900
C54 H54B 0.9900
Cl7 C55 1.756(3)
Cl8 C55 1.764(3)
C55 H55A 0.9900
C55 H55B 0.9900
